data_4131827
loop_
_publ_author_name
'White, Corey J.'
'Speelman, Amy L.'
'Kupper, Claudia'
'Demeshko, Serhiy'
'Meyer, Franc'
'Shanahan, James P.'
'Alp, E. Ercan'
'Hu, Michael'
'Zhao, Jiyong'
'Lehnert, Nicolai'

_publ_section_title
;
 The Semireduced Mechanism for Nitric Oxide Reduction by Non-Heme Diiron
 Complexes: Modeling Flavodiiron Nitric Oxide Reductases.
;
_journal_issue 7
_journal_name_full 'Journal of the American Chemical Society'
_journal_page_first 2562
_journal_page_last 2574
_journal_paper_doi 10.1021/jacs.7b11464
_journal_volume 140
_journal_year 2018
_chemical_formula_moiety 'C37 H39 N6 O5 Zn2, C F3 O3 S [+ solvent]'
_chemical_formula_sum 'C38 H39 F3 N6 O8 S Zn2'
_chemical_formula_weight 927.55
_space_group_crystal_system triclinic
_space_group_IT_number 2
_space_group_name_Hall '-P 1'
_space_group_name_H-M_alt 'P -1'
_atom_sites_solution_hydrogens geom
_audit_creation_method SHELXL-2016/6
_cell_angle_alpha 80.333(2)
_cell_angle_beta 76.467(2)
_cell_angle_gamma 84.106(2)
_cell_formula_units_Z 2
_cell_length_a 10.0025(3)
_cell_length_b 12.9467(3)
_cell_length_c 16.8634(3)
_cell_measurement_reflns_used 17240
_cell_measurement_temperature 85(2)
_cell_measurement_theta_max 68.8800
_cell_measurement_theta_min 2.7160
_cell_volume 2088.44(9)
_computing_cell_refinement 'CrysAlisPro 1.171.38.41 (Rigaku OD, 2015)'
_computing_data_collection 'CrysAlisPro 1.171.38.41 (Rigaku OD, 2015)'
_computing_data_reduction 'CrysAlisPro 1.171.38.41 (Rigaku OD, 2015)'
_computing_molecular_graphics 'Bruker SHELXTL'
_computing_publication_material 'Bruker SHELXTL'
_computing_structure_refinement 'SHELXL-2016/6 (Sheldrick, 2016)'
_computing_structure_solution 'SHELXT (Sheldrick, 2014)'
_diffrn_ambient_temperature 85(2)
_diffrn_measured_fraction_theta_full 0.978
_diffrn_measured_fraction_theta_max 0.961
_diffrn_measurement_device_type 'Rigaku Saturn 944+ CCD'
_diffrn_measurement_method '\w scans'
_diffrn_radiation_type CuK\a
_diffrn_radiation_wavelength 1.54184
_diffrn_reflns_av_R_equivalents 0.0443
_diffrn_reflns_av_unetI/netI 0.0292
_diffrn_reflns_Laue_measured_fraction_full 0.978
_diffrn_reflns_Laue_measured_fraction_max 0.961
_diffrn_reflns_limit_h_max 12
_diffrn_reflns_limit_h_min -11
_diffrn_reflns_limit_k_max 15
_diffrn_reflns_limit_k_min -15
_diffrn_reflns_limit_l_max 20
_diffrn_reflns_limit_l_min -20
_diffrn_reflns_number 31369
_diffrn_reflns_point_group_measured_fraction_full 0.978
_diffrn_reflns_point_group_measured_fraction_max 0.961
_diffrn_reflns_theta_full 67.684
_diffrn_reflns_theta_max 69.605
_diffrn_reflns_theta_min 3.471
_diffrn_source 'micro-focus rotating anode'
_exptl_absorpt_coefficient_mu 2.486
_exptl_absorpt_correction_T_max 1.00000
_exptl_absorpt_correction_T_min 0.75874
_exptl_absorpt_correction_type multi-scan
_exptl_absorpt_process_details
; 
CrysAlisPro 1.171.38.41 (Rigaku Oxford Diffraction, 2015) 
Empirical absorption correction using spherical harmonics, 
 implemented in SCALE3 ABSPACK scaling algorithm. 
;
_exptl_crystal_colour colourless
_exptl_crystal_density_diffrn 1.475
_exptl_crystal_description needle
_exptl_crystal_F_000 952
_exptl_crystal_size_max 0.150
_exptl_crystal_size_mid 0.020
_exptl_crystal_size_min 0.020
_refine_diff_density_max 0.515
_refine_diff_density_min -0.427
_refine_diff_density_rms 0.073
_refine_ls_extinction_method none
_refine_ls_goodness_of_fit_ref 1.031
_refine_ls_hydrogen_treatment constr
_refine_ls_matrix_type full
_refine_ls_number_parameters 526
_refine_ls_number_reflns 7555
_refine_ls_number_restraints 0
_refine_ls_restrained_S_all 1.031
_refine_ls_R_factor_all 0.0380
_refine_ls_R_factor_gt 0.0363
_refine_ls_shift/su_max 0.008
_refine_ls_shift/su_mean 0.000
_refine_ls_structure_factor_coef Fsqd
_refine_ls_weighting_details 'w=1/[\s^2^(Fo^2^)+(0.0551P)^2^+1.8721P] where P=(Fo^2^+2Fc^2^)/3'
_refine_ls_weighting_scheme calc
_refine_ls_wR_factor_gt 0.0959
_refine_ls_wR_factor_ref 0.0985
_reflns_Friedel_coverage 0.000
_reflns_number_gt 7142
_reflns_number_total 7555
_reflns_threshold_expression 'I > 2\s(I)'
_cod_data_source_file ja7b11464_si_003.cif
_cod_data_source_block cwoac_sq
_cod_database_code 4131827
_shelx_shelxl_version_number 2016/6
_shelx_space_group_comment
; 
The symmetry employed for this shelxl refinement is uniquely defined 
by the following loop, which should always be used as a source of 
symmetry information in preference to the above space-group names. 
They are only intended as comments. 
;
_shelx_estimated_absorpt_t_min 0.707
_shelx_estimated_absorpt_t_max 0.952

loop_
_space_group_symop_operation_xyz
'x, y, z'
'-x, -y, -z'

loop_
_atom_site_label
_atom_site_type_symbol
_atom_site_fract_x
_atom_site_fract_y
_atom_site_fract_z
_atom_site_U_iso_or_equiv
_atom_site_adp_type
_atom_site_occupancy
_atom_site_site_symmetry_order
_atom_site_calc_flag
_atom_site_refinement_flags_posn
_atom_site_refinement_flags_adp
S1 S 0.11627(6) 0.81257(4) 0.83252(3) 0.02570(13) Uani 1 1 d . .
Zn1 Zn 0.30344(3) 0.62324(2) 0.28763(2) 0.01964(9) Uani 1 1 d . .
Zn2 Zn 0.59918(3) 0.71024(2) 0.30856(2) 0.01912(9) Uani 1 1 d . .
O1 O 0.24637(17) 0.69052(12) 0.39219(9) 0.0267(3) Uani 1 1 d . .
O2 O 0.42862(16) 0.78218(12) 0.38501(10) 0.0268(3) Uani 1 1 d . .
O3 O 0.42163(17) 0.49524(12) 0.33487(10) 0.0273(3) Uani 1 1 d . .
O4 O 0.58766(16) 0.56435(11) 0.37495(9) 0.0240(3) Uani 1 1 d . .
O5 O 0.47532(15) 0.70045(11) 0.22996(9) 0.0208(3) Uani 1 1 d . .
O6 O 0.09906(18) 0.85312(13) 0.75035(10) 0.0315(4) Uani 1 1 d . .
O7 O 0.1251(2) 0.89093(13) 0.88157(12) 0.0417(5) Uani 1 1 d . .
O8 O 0.0320(2) 0.72756(13) 0.87393(11) 0.0350(4) Uani 1 1 d . .
F1 F 0.38568(18) 0.81705(12) 0.77771(14) 0.0565(5) Uani 1 1 d . .
F2 F 0.30297(16) 0.67562(11) 0.76535(10) 0.0383(3) Uani 1 1 d . .
F3 F 0.3220(2) 0.70069(13) 0.88464(12) 0.0537(5) Uani 1 1 d . .
N1 N 0.14088(19) 0.51581(14) 0.31828(11) 0.0226(4) Uani 1 1 d . .
N2 N 0.19076(18) 0.74666(14) 0.21678(11) 0.0206(4) Uani 1 1 d . .
N3 N 0.31988(19) 0.55767(13) 0.16952(11) 0.0208(4) Uani 1 1 d . .
N4 N 0.66412(19) 0.86201(13) 0.23083(11) 0.0203(4) Uani 1 1 d . .
N5 N 0.77346(18) 0.65798(13) 0.21250(11) 0.0203(4) Uani 1 1 d . .
N6 N 0.7209(2) 0.76883(14) 0.37785(12) 0.0242(4) Uani 1 1 d . .
C1 C 0.3086(2) 0.75778(18) 0.41398(14) 0.0254(5) Uani 1 1 d . .
C2 C 0.2276(3) 0.8189(3) 0.48092(19) 0.0481(7) Uani 1 1 d . .
H2A H 0.286171 0.826359 0.518530 0.072 Uiso 1 1 calc R U
H2B H 0.146823 0.781243 0.511758 0.072 Uiso 1 1 calc R U
H2C H 0.197557 0.888613 0.455773 0.072 Uiso 1 1 calc R U
C3 C 0.5156(2) 0.49007(17) 0.37320(13) 0.0215(4) Uani 1 1 d . .
C4 C 0.5469(3) 0.38590(19) 0.42208(16) 0.0328(5) Uani 1 1 d . .
H4A H 0.511982 0.389065 0.481045 0.049 Uiso 1 1 calc R U
H4B H 0.646747 0.369549 0.411006 0.049 Uiso 1 1 calc R U
H4C H 0.502249 0.331121 0.406088 0.049 Uiso 1 1 calc R U
C5 C 0.0325(2) 0.51377(18) 0.38247(14) 0.0246(5) Uani 1 1 d . .
H5 H 0.023492 0.564016 0.418799 0.030 Uiso 1 1 calc R U
C6 C -0.0668(2) 0.44165(19) 0.39815(15) 0.0282(5) Uani 1 1 d . .
H6 H -0.141789 0.441447 0.444694 0.034 Uiso 1 1 calc R U
C7 C -0.0541(2) 0.36977(18) 0.34416(15) 0.0282(5) Uani 1 1 d . .
H7 H -0.120926 0.319553 0.352929 0.034 Uiso 1 1 calc R U
C8 C 0.0573(2) 0.37172(17) 0.27715(14) 0.0258(5) Uani 1 1 d . .
H8 H 0.067118 0.323489 0.239149 0.031 Uiso 1 1 calc R U
C9 C 0.1534(2) 0.44488(16) 0.26660(13) 0.0223(4) Uani 1 1 d . .
C10 C 0.2804(2) 0.44873(17) 0.19744(14) 0.0245(5) Uani 1 1 d . .
H10A H 0.357276 0.405260 0.216719 0.029 Uiso 1 1 calc R U
H10B H 0.262093 0.419406 0.150746 0.029 Uiso 1 1 calc R U
C11 C 0.1585(2) 0.84409(17) 0.23615(14) 0.0237(4) Uani 1 1 d . .
H11 H 0.153837 0.854657 0.291163 0.028 Uiso 1 1 calc R U
C12 C 0.1320(2) 0.92925(18) 0.17976(15) 0.0274(5) Uani 1 1 d . .
H12 H 0.107328 0.996756 0.195866 0.033 Uiso 1 1 calc R U
C13 C 0.1420(2) 0.91444(18) 0.09908(15) 0.0270(5) Uani 1 1 d . .
H13 H 0.125476 0.971969 0.058716 0.032 Uiso 1 1 calc R U
C14 C 0.1765(2) 0.81456(18) 0.07794(14) 0.0259(5) Uani 1 1 d . .
H14 H 0.185018 0.802555 0.022878 0.031 Uiso 1 1 calc R U
C15 C 0.1985(2) 0.73233(17) 0.13918(13) 0.0210(4) Uani 1 1 d . .
C16 C 0.2233(2) 0.61929(17) 0.12299(14) 0.0236(4) Uani 1 1 d . .
H16A H 0.134309 0.585869 0.138381 0.028 Uiso 1 1 calc R U
H16B H 0.260687 0.618495 0.063285 0.028 Uiso 1 1 calc R U
C17 C 0.4641(2) 0.55977(17) 0.12160(13) 0.0220(4) Uani 1 1 d . .
H17A H 0.474123 0.522263 0.073774 0.026 Uiso 1 1 calc R U
H17B H 0.525938 0.522332 0.156676 0.026 Uiso 1 1 calc R U
C18 C 0.5072(2) 0.67003(16) 0.09129(13) 0.0207(4) Uani 1 1 d . .
C19 C 0.5482(2) 0.70668(17) 0.00760(13) 0.0219(4) Uani 1 1 d . .
H19 H 0.546453 0.661404 -0.030978 0.026 Uiso 1 1 calc R U
C20 C 0.5918(2) 0.80788(17) -0.02170(13) 0.0226(4) Uani 1 1 d . .
C21 C 0.5903(2) 0.87275(17) 0.03667(14) 0.0222(4) Uani 1 1 d . .
H21 H 0.617178 0.942578 0.018274 0.027 Uiso 1 1 calc R U
C22 C 0.5508(2) 0.83866(16) 0.12080(13) 0.0199(4) Uani 1 1 d . .
C23 C 0.5096(2) 0.73563(16) 0.14927(13) 0.0188(4) Uani 1 1 d . .
C24 C 0.6454(3) 0.84283(19) -0.11217(14) 0.0287(5) Uani 1 1 d . .
H24A H 0.637722 0.919692 -0.123716 0.043 Uiso 1 1 calc R U
H24B H 0.591199 0.814078 -0.143807 0.043 Uiso 1 1 calc R U
H24C H 0.742246 0.817514 -0.128043 0.043 Uiso 1 1 calc R U
C25 C 0.5588(2) 0.90726(16) 0.18317(14) 0.0225(4) Uani 1 1 d . .
H25A H 0.582905 0.978337 0.154489 0.027 Uiso 1 1 calc R U
H25B H 0.467786 0.913884 0.221398 0.027 Uiso 1 1 calc R U
C26 C 0.8001(2) 0.84396(16) 0.17562(14) 0.0218(4) Uani 1 1 d . .
H26A H 0.873579 0.852476 0.203967 0.026 Uiso 1 1 calc R U
H26B H 0.809387 0.897242 0.125479 0.026 Uiso 1 1 calc R U
C27 C 0.8185(2) 0.73553(16) 0.15090(13) 0.0196(4) Uani 1 1 d . .
C28 C 0.8808(2) 0.71693(17) 0.07199(14) 0.0217(4) Uani 1 1 d . .
H28 H 0.910363 0.773401 0.029637 0.026 Uiso 1 1 calc R U
C29 C 0.8994(2) 0.61397(17) 0.05559(14) 0.0240(4) Uani 1 1 d . .
H29 H 0.940796 0.599077 0.001647 0.029 Uiso 1 1 calc R U
C30 C 0.8564(2) 0.53332(17) 0.11936(14) 0.0252(5) Uani 1 1 d . .
H30 H 0.870016 0.462179 0.110255 0.030 Uiso 1 1 calc R U
C31 C 0.7936(2) 0.55885(16) 0.19624(14) 0.0225(4) Uani 1 1 d . .
H31 H 0.763104 0.503738 0.239638 0.027 Uiso 1 1 calc R U
C32 C 0.6736(2) 0.93049(16) 0.29029(14) 0.0246(5) Uani 1 1 d . .
H32A H 0.579954 0.956244 0.316933 0.030 Uiso 1 1 calc R U
H32B H 0.725433 0.992054 0.261065 0.030 Uiso 1 1 calc R U
C33 C 0.7454(2) 0.87119(17) 0.35505(14) 0.0252(5) Uani 1 1 d . .
C34 C 0.8271(3) 0.9203(2) 0.39112(17) 0.0357(6) Uani 1 1 d . .
H34 H 0.845577 0.991920 0.372584 0.043 Uiso 1 1 calc R U
C35 C 0.8817(3) 0.8633(2) 0.4548(2) 0.0484(8) Uani 1 1 d . .
H35 H 0.936783 0.895545 0.481243 0.058 Uiso 1 1 calc R U
C36 C 0.8548(3) 0.7589(2) 0.4791(2) 0.0463(7) Uani 1 1 d . .
H36 H 0.890771 0.718421 0.522823 0.056 Uiso 1 1 calc R U
C37 C 0.7748(3) 0.7138(2) 0.43923(16) 0.0330(5) Uani 1 1 d . .
H37 H 0.757540 0.641656 0.455731 0.040 Uiso 1 1 calc R U
C38 C 0.2900(3) 0.74865(18) 0.81405(17) 0.0334(5) Uani 1 1 d . .

loop_
_atom_site_aniso_label
_atom_site_aniso_U_11
_atom_site_aniso_U_22
_atom_site_aniso_U_33
_atom_site_aniso_U_23
_atom_site_aniso_U_13
_atom_site_aniso_U_12
S1 0.0334(3) 0.0189(2) 0.0265(3) -0.0023(2) -0.0119(2) 0.0010(2)
Zn1 0.01737(16) 0.01897(15) 0.02277(16) -0.00211(11) -0.00514(11) -0.00205(11)
Zn2 0.01736(16) 0.01805(15) 0.02251(15) -0.00300(11) -0.00569(11) -0.00078(11)
O1 0.0239(8) 0.0299(8) 0.0257(8) -0.0050(6) -0.0039(6) -0.0012(7)
O2 0.0227(9) 0.0294(8) 0.0301(8) -0.0099(6) -0.0064(7) 0.0004(7)
O3 0.0267(9) 0.0216(7) 0.0353(9) -0.0013(6) -0.0116(7) -0.0025(6)
O4 0.0243(8) 0.0221(7) 0.0247(8) -0.0003(6) -0.0052(6) -0.0027(6)
O5 0.0182(8) 0.0212(7) 0.0234(7) -0.0025(6) -0.0050(6) -0.0036(6)
O6 0.0354(10) 0.0318(8) 0.0277(8) 0.0026(7) -0.0129(7) -0.0014(7)
O7 0.0644(13) 0.0253(8) 0.0430(10) -0.0132(7) -0.0265(10) 0.0088(9)
O8 0.0412(11) 0.0267(8) 0.0316(9) -0.0006(7) 0.0004(8) -0.0024(8)
F1 0.0328(9) 0.0310(8) 0.1084(16) -0.0012(9) -0.0252(9) -0.0072(7)
F2 0.0365(8) 0.0297(7) 0.0477(9) -0.0119(6) -0.0038(7) 0.0000(6)
F3 0.0701(13) 0.0392(9) 0.0634(11) -0.0095(8) -0.0457(10) 0.0180(8)
N1 0.0199(9) 0.0223(9) 0.0255(9) 0.0003(7) -0.0076(7) -0.0020(7)
N2 0.0144(9) 0.0225(9) 0.0252(9) -0.0026(7) -0.0054(7) -0.0020(7)
N3 0.0203(9) 0.0188(8) 0.0242(9) -0.0028(7) -0.0063(7) -0.0025(7)
N4 0.0196(9) 0.0172(8) 0.0249(9) -0.0045(7) -0.0057(7) -0.0014(7)
N5 0.0159(9) 0.0190(8) 0.0260(9) -0.0026(7) -0.0059(7) 0.0004(7)
N6 0.0224(10) 0.0238(9) 0.0283(9) -0.0059(7) -0.0095(8) 0.0023(8)
C1 0.0247(12) 0.0270(11) 0.0249(11) -0.0031(9) -0.0092(9) 0.0029(9)
C2 0.0385(16) 0.0613(19) 0.0444(16) -0.0149(14) -0.0049(13) -0.0008(14)
C3 0.0197(11) 0.0231(10) 0.0198(10) -0.0020(8) -0.0016(8) -0.0007(9)
C4 0.0317(14) 0.0312(12) 0.0337(13) 0.0001(10) -0.0071(10) -0.0026(10)
C5 0.0224(11) 0.0267(11) 0.0246(11) -0.0016(8) -0.0064(9) -0.0016(9)
C6 0.0204(12) 0.0319(12) 0.0294(12) 0.0028(9) -0.0044(9) -0.0038(10)
C7 0.0229(12) 0.0268(11) 0.0347(12) 0.0052(9) -0.0099(10) -0.0084(9)
C8 0.0257(12) 0.0209(10) 0.0320(12) -0.0003(9) -0.0108(9) -0.0031(9)
C9 0.0220(11) 0.0190(10) 0.0263(11) 0.0002(8) -0.0088(9) -0.0014(9)
C10 0.0250(12) 0.0192(10) 0.0293(11) -0.0045(8) -0.0037(9) -0.0047(9)
C11 0.0166(11) 0.0236(10) 0.0315(11) -0.0055(9) -0.0057(9) -0.0003(9)
C12 0.0205(12) 0.0225(11) 0.0397(13) -0.0027(9) -0.0093(10) -0.0008(9)
C13 0.0194(11) 0.0251(11) 0.0357(12) 0.0044(9) -0.0102(9) -0.0031(9)
C14 0.0202(11) 0.0293(11) 0.0282(11) 0.0002(9) -0.0065(9) -0.0062(9)
C15 0.0133(10) 0.0234(10) 0.0265(11) -0.0010(8) -0.0053(8) -0.0034(8)
C16 0.0227(11) 0.0254(11) 0.0246(11) -0.0032(8) -0.0078(9) -0.0053(9)
C17 0.0204(11) 0.0224(10) 0.0231(10) -0.0058(8) -0.0027(8) -0.0022(9)
C18 0.0160(10) 0.0209(10) 0.0252(10) -0.0055(8) -0.0033(8) -0.0001(8)
C19 0.0165(11) 0.0252(10) 0.0254(11) -0.0062(8) -0.0060(8) 0.0007(9)
C20 0.0162(10) 0.0257(11) 0.0258(11) -0.0002(8) -0.0076(8) 0.0000(9)
C21 0.0174(11) 0.0197(10) 0.0294(11) -0.0001(8) -0.0081(9) 0.0006(8)
C22 0.0155(10) 0.0199(10) 0.0254(10) -0.0039(8) -0.0073(8) 0.0013(8)
C23 0.0127(10) 0.0226(10) 0.0213(10) -0.0027(8) -0.0055(8) 0.0011(8)
C24 0.0272(12) 0.0313(12) 0.0266(11) 0.0003(9) -0.0068(9) -0.0035(10)
C25 0.0216(11) 0.0167(10) 0.0299(11) -0.0027(8) -0.0090(9) 0.0023(8)
C26 0.0183(11) 0.0199(10) 0.0269(11) -0.0017(8) -0.0048(8) -0.0032(8)
C27 0.0136(10) 0.0192(10) 0.0267(11) -0.0006(8) -0.0078(8) -0.0017(8)
C28 0.0148(10) 0.0219(10) 0.0273(11) -0.0007(8) -0.0046(8) -0.0006(8)
C29 0.0194(11) 0.0266(11) 0.0250(11) -0.0059(8) -0.0023(8) 0.0009(9)
C30 0.0227(12) 0.0193(10) 0.0315(12) -0.0045(8) -0.0025(9) 0.0023(9)
C31 0.0189(11) 0.0187(10) 0.0286(11) -0.0002(8) -0.0061(9) 0.0010(8)
C32 0.0279(12) 0.0178(10) 0.0306(11) -0.0070(8) -0.0089(9) -0.0015(9)
C33 0.0231(12) 0.0231(10) 0.0315(12) -0.0073(9) -0.0090(9) 0.0008(9)
C34 0.0379(15) 0.0309(12) 0.0445(15) -0.0075(11) -0.0190(12) -0.0047(11)
C35 0.0541(19) 0.0411(15) 0.0643(19) -0.0077(13) -0.0399(16) -0.0070(14)
C36 0.0547(19) 0.0388(14) 0.0565(18) -0.0017(13) -0.0399(15) -0.0001(13)
C37 0.0339(14) 0.0293(12) 0.0387(13) -0.0035(10) -0.0169(11) 0.0028(10)
C38 0.0374(14) 0.0218(11) 0.0458(14) -0.0041(10) -0.0193(12) -0.0022(10)

loop_
_atom_type_symbol
_atom_type_description
_atom_type_scat_dispersion_real
_atom_type_scat_dispersion_imag
_atom_type_scat_source
C C 0.0181 0.0091 'International Tables Vol C Tables 4.2.6.8 and 6.1.1.4'
H H 0.0000 0.0000 'International Tables Vol C Tables 4.2.6.8 and 6.1.1.4'
N N 0.0311 0.0180 'International Tables Vol C Tables 4.2.6.8 and 6.1.1.4'
O O 0.0492 0.0322 'International Tables Vol C Tables 4.2.6.8 and 6.1.1.4'
F F 0.0727 0.0534 'International Tables Vol C Tables 4.2.6.8 and 6.1.1.4'
S S 0.3331 0.5567 'International Tables Vol C Tables 4.2.6.8 and 6.1.1.4'
Zn Zn -1.5491 0.6778 'International Tables Vol C Tables 4.2.6.8 and 6.1.1.4'

loop_
_geom_angle_atom_site_label_1
_geom_angle_atom_site_label_2
_geom_angle_atom_site_label_3
_geom_angle
O7 S1 O8 115.71(12)
O7 S1 O6 114.83(11)
O8 S1 O6 114.66(11)
O7 S1 C38 103.41(12)
O8 S1 C38 102.97(11)
O6 S1 C38 102.73(12)
O1 Zn1 O5 100.26(6)
O1 Zn1 O3 96.80(6)
O5 Zn1 O3 91.54(6)
O1 Zn1 N1 96.68(7)
O5 Zn1 N1 162.98(7)
O3 Zn1 N1 84.77(6)
O1 Zn1 N2 93.49(7)
O5 Zn1 N2 86.14(6)
O3 Zn1 N2 169.70(7)
N1 Zn1 N2 94.53(7)
O1 Zn1 N3 167.80(7)
O5 Zn1 N3 87.46(6)
O3 Zn1 N3 92.38(6)
N1 Zn1 N3 76.12(7)
N2 Zn1 N3 77.50(7)
O4 Zn2 O5 100.48(6)
O4 Zn2 O2 96.89(6)
O5 Zn2 O2 88.53(6)
O4 Zn2 N6 95.96(7)
O5 Zn2 N6 163.03(7)
O2 Zn2 N6 85.34(7)
O4 Zn2 N5 92.29(6)
O5 Zn2 N5 86.83(6)
O2 Zn2 N5 170.34(6)
N6 Zn2 N5 96.74(7)
O4 Zn2 N4 166.79(7)
O5 Zn2 N4 87.56(6)
O2 Zn2 N4 93.76(6)
N6 Zn2 N4 77.09(7)
N5 Zn2 N4 77.59(6)
C1 O1 Zn1 127.67(15)
C1 O2 Zn2 132.61(15)
C3 O3 Zn1 131.55(14)
C3 O4 Zn2 130.19(14)
C23 O5 Zn1 124.92(12)
C23 O5 Zn2 122.75(13)
Zn1 O5 Zn2 112.21(7)
C5 N1 C9 118.60(19)
C5 N1 Zn1 126.43(15)
C9 N1 Zn1 114.97(15)
C15 N2 C11 118.36(19)
C15 N2 Zn1 114.54(14)
C11 N2 Zn1 123.29(14)
C16 N3 C10 111.36(17)
C16 N3 C17 111.99(17)
C10 N3 C17 110.71(17)
C16 N3 Zn1 109.11(13)
C10 N3 Zn1 104.12(13)
C17 N3 Zn1 109.23(12)
C32 N4 C26 110.74(17)
C32 N4 C25 110.43(16)
C26 N4 C25 111.35(17)
C32 N4 Zn2 104.57(13)
C26 N4 Zn2 109.23(12)
C25 N4 Zn2 110.32(12)
C31 N5 C27 118.11(19)
C31 N5 Zn2 122.74(14)
C27 N5 Zn2 113.42(14)
C37 N6 C33 118.6(2)
C37 N6 Zn2 126.59(16)
C33 N6 Zn2 114.79(15)
O2 C1 O1 127.3(2)
O2 C1 C2 115.2(2)
O1 C1 C2 117.5(2)
C1 C2 H2A 109.5
C1 C2 H2B 109.5
H2A C2 H2B 109.5
C1 C2 H2C 109.5
H2A C2 H2C 109.5
H2B C2 H2C 109.5
O3 C3 O4 126.4(2)
O3 C3 C4 117.17(19)
O4 C3 C4 116.5(2)
C3 C4 H4A 109.5
C3 C4 H4B 109.5
H4A C4 H4B 109.5
C3 C4 H4C 109.5
H4A C4 H4C 109.5
H4B C4 H4C 109.5
N1 C5 C6 122.8(2)
N1 C5 H5 118.6
C6 C5 H5 118.6
C5 C6 C7 118.2(2)
C5 C6 H6 120.9
C7 C6 H6 120.9
C6 C7 C8 119.4(2)
C6 C7 H7 120.3
C8 C7 H7 120.3
C9 C8 C7 118.9(2)
C9 C8 H8 120.5
C7 C8 H8 120.5
N1 C9 C8 122.0(2)
N1 C9 C10 115.98(18)
C8 C9 C10 122.0(2)
N3 C10 C9 110.51(18)
N3 C10 H10A 109.5
C9 C10 H10A 109.5
N3 C10 H10B 109.5
C9 C10 H10B 109.5
H10A C10 H10B 108.1
N2 C11 C12 122.9(2)
N2 C11 H11 118.6
C12 C11 H11 118.6
C11 C12 C13 118.6(2)
C11 C12 H12 120.7
C13 C12 H12 120.7
C12 C13 C14 119.2(2)
C12 C13 H13 120.4
C14 C13 H13 120.4
C13 C14 C15 118.5(2)
C13 C14 H14 120.7
C15 C14 H14 120.7
N2 C15 C14 122.4(2)
N2 C15 C16 115.74(18)
C14 C15 C16 121.7(2)
N3 C16 C15 112.47(17)
N3 C16 H16A 109.1
C15 C16 H16A 109.1
N3 C16 H16B 109.1
C15 C16 H16B 109.1
H16A C16 H16B 107.8
N3 C17 C18 112.05(17)
N3 C17 H17A 109.2
C18 C17 H17A 109.2
N3 C17 H17B 109.2
C18 C17 H17B 109.2
H17A C17 H17B 107.9
C19 C18 C23 119.75(19)
C19 C18 C17 121.31(19)
C23 C18 C17 118.91(19)
C18 C19 C20 122.2(2)
C18 C19 H19 118.9
C20 C19 H19 118.9
C21 C20 C19 117.3(2)
C21 C20 C24 121.6(2)
C19 C20 C24 121.1(2)
C22 C21 C20 122.1(2)
C22 C21 H21 118.9
C20 C21 H21 118.9
C21 C22 C23 119.77(19)
C21 C22 C25 121.48(19)
C23 C22 C25 118.66(19)
O5 C23 C18 120.54(18)
O5 C23 C22 120.59(18)
C18 C23 C22 118.86(19)
C20 C24 H24A 109.5
C20 C24 H24B 109.5
H24A C24 H24B 109.5
C20 C24 H24C 109.5
H24A C24 H24C 109.5
H24B C24 H24C 109.5
N4 C25 C22 110.69(17)
N4 C25 H25A 109.5
C22 C25 H25A 109.5
N4 C25 H25B 109.5
C22 C25 H25B 109.5
H25A C25 H25B 108.1
N4 C26 C27 111.79(17)
N4 C26 H26A 109.3
C27 C26 H26A 109.3
N4 C26 H26B 109.3
C27 C26 H26B 109.3
H26A C26 H26B 107.9
N5 C27 C28 122.54(19)
N5 C27 C26 114.78(18)
C28 C27 C26 122.64(19)
C27 C28 C29 118.8(2)
C27 C28 H28 120.6
C29 C28 H28 120.6
C30 C29 C28 118.9(2)
C30 C29 H29 120.5
C28 C29 H29 120.5
C31 C30 C29 118.5(2)
C31 C30 H30 120.7
C29 C30 H30 120.7
N5 C31 C30 123.0(2)
N5 C31 H31 118.5
C30 C31 H31 118.5
N4 C32 C33 110.25(17)
N4 C32 H32A 109.6
C33 C32 H32A 109.6
N4 C32 H32B 109.6
C33 C32 H32B 109.6
H32A C32 H32B 108.1
N6 C33 C34 122.2(2)
N6 C33 C32 116.04(19)
C34 C33 C32 121.7(2)
C33 C34 C35 118.9(2)
C33 C34 H34 120.6
C35 C34 H34 120.6
C36 C35 C34 119.0(2)
C36 C35 H35 120.5
C34 C35 H35 120.5
C35 C36 C37 119.3(3)
C35 C36 H36 120.4
C37 C36 H36 120.4
N6 C37 C36 122.0(2)
N6 C37 H37 119.0
C36 C37 H37 119.0
F2 C38 F1 106.9(2)
F2 C38 F3 106.86(19)
F1 C38 F3 107.6(2)
F2 C38 S1 111.82(17)
F1 C38 S1 112.02(16)
F3 C38 S1 111.3(2)

loop_
_geom_bond_atom_site_label_1
_geom_bond_atom_site_label_2
_geom_bond_distance
S1 O7 1.4339(17)
S1 O8 1.4373(18)
S1 O6 1.4402(17)
S1 C38 1.827(3)
Zn1 O1 2.0337(16)
Zn1 O5 2.0358(15)
Zn1 O3 2.0913(16)
Zn1 N1 2.1623(18)
Zn1 N2 2.2069(18)
Zn1 N3 2.2584(18)
Zn2 O4 2.0269(15)
Zn2 O5 2.0407(15)
Zn2 O2 2.1184(16)
Zn2 N6 2.1390(18)
Zn2 N5 2.2192(18)
Zn2 N4 2.2360(18)
O1 C1 1.267(3)
O2 C1 1.238(3)
O3 C3 1.250(3)
O4 C3 1.268(3)
O5 C23 1.335(3)
F1 C38 1.339(3)
F2 C38 1.331(3)
F3 C38 1.339(3)
N1 C5 1.340(3)
N1 C9 1.346(3)
N2 C15 1.336(3)
N2 C11 1.344(3)
N3 C16 1.474(3)
N3 C10 1.473(3)
N3 C17 1.480(3)
N4 C32 1.470(3)
N4 C26 1.478(3)
N4 C25 1.486(3)
N5 C31 1.342(3)
N5 C27 1.347(3)
N6 C37 1.344(3)
N6 C33 1.348(3)
C1 C2 1.516(4)
C2 H2A 0.9800
C2 H2B 0.9800
C2 H2C 0.9800
C3 C4 1.502(3)
C4 H4A 0.9800
C4 H4B 0.9800
C4 H4C 0.9800
C5 C6 1.383(3)
C5 H5 0.9500
C6 C7 1.384(4)
C6 H6 0.9500
C7 C8 1.387(3)
C7 H7 0.9500
C8 C9 1.380(3)
C8 H8 0.9500
C9 C10 1.509(3)
C10 H10A 0.9900
C10 H10B 0.9900
C11 C12 1.377(3)
C11 H11 0.9500
C12 C13 1.385(4)
C12 H12 0.9500
C13 C14 1.387(3)
C13 H13 0.9500
C14 C15 1.392(3)
C14 H14 0.9500
C15 C16 1.518(3)
C16 H16A 0.9900
C16 H16B 0.9900
C17 C18 1.504(3)
C17 H17A 0.9900
C17 H17B 0.9900
C18 C19 1.389(3)
C18 C23 1.404(3)
C19 C20 1.397(3)
C19 H19 0.9500
C20 C21 1.394(3)
C20 C24 1.502(3)
C21 C22 1.388(3)
C21 H21 0.9500
C22 C23 1.409(3)
C22 C25 1.507(3)
C24 H24A 0.9800
C24 H24B 0.9800
C24 H24C 0.9800
C25 H25A 0.9900
C25 H25B 0.9900
C26 C27 1.512(3)
C26 H26A 0.9900
C26 H26B 0.9900
C27 C28 1.380(3)
C28 C29 1.392(3)
C28 H28 0.9500
C29 C30 1.389(3)
C29 H29 0.9500
C30 C31 1.380(3)
C30 H30 0.9500
C31 H31 0.9500
C32 C33 1.507(3)
C32 H32A 0.9900
C32 H32B 0.9900
C33 C34 1.382(3)
C34 C35 1.386(4)
C34 H34 0.9500
C35 C36 1.380(4)
C35 H35 0.9500
C36 C37 1.383(4)
C36 H36 0.9500
C37 H37 0.9500

loop_
_geom_torsion_atom_site_label_1
_geom_torsion_atom_site_label_2
_geom_torsion_atom_site_label_3
_geom_torsion_atom_site_label_4
_geom_torsion
Zn2 O2 C1 O1 -14.9(4)
Zn2 O2 C1 C2 167.32(18)
Zn1 O1 C1 O2 -14.9(3)
Zn1 O1 C1 C2 162.87(19)
Zn1 O3 C3 O4 -19.7(3)
Zn1 O3 C3 C4 160.31(16)
Zn2 O4 C3 O3 -8.6(3)
Zn2 O4 C3 C4 171.33(15)
C9 N1 C5 C6 0.3(3)
Zn1 N1 C5 C6 -179.49(17)
N1 C5 C6 C7 -1.0(3)
C5 C6 C7 C8 0.5(3)
C6 C7 C8 C9 0.7(3)
C5 N1 C9 C8 1.0(3)
Zn1 N1 C9 C8 -179.21(17)
C5 N1 C9 C10 -177.78(19)
Zn1 N1 C9 C10 2.0(2)
C7 C8 C9 N1 -1.5(3)
C7 C8 C9 C10 177.2(2)
C16 N3 C10 C9 -72.3(2)
C17 N3 C10 C9 162.40(17)
Zn1 N3 C10 C9 45.14(19)
N1 C9 C10 N3 -33.8(3)
C8 C9 C10 N3 147.4(2)
C15 N2 C11 C12 0.6(3)
Zn1 N2 C11 C12 157.36(17)
N2 C11 C12 C13 -1.5(3)
C11 C12 C13 C14 0.8(3)
C12 C13 C14 C15 0.7(3)
C11 N2 C15 C14 1.0(3)
Zn1 N2 C15 C14 -157.70(17)
C11 N2 C15 C16 -175.03(19)
Zn1 N2 C15 C16 26.2(2)
C13 C14 C15 N2 -1.7(3)
C13 C14 C15 C16 174.2(2)
C10 N3 C16 C15 143.65(18)
C17 N3 C16 C15 -91.8(2)
Zn1 N3 C16 C15 29.3(2)
N2 C15 C16 N3 -38.2(3)
C14 C15 C16 N3 145.6(2)
C16 N3 C17 C18 54.4(2)
C10 N3 C17 C18 179.33(17)
Zn1 N3 C17 C18 -66.58(19)
N3 C17 C18 C19 -119.0(2)
N3 C17 C18 C23 62.9(3)
C23 C18 C19 C20 -0.3(3)
C17 C18 C19 C20 -178.4(2)
C18 C19 C20 C21 -1.3(3)
C18 C19 C20 C24 175.4(2)
C19 C20 C21 C22 1.6(3)
C24 C20 C21 C22 -175.0(2)
C20 C21 C22 C23 -0.5(3)
C20 C21 C22 C25 175.8(2)
Zn1 O5 C23 C18 -48.5(3)
Zn2 O5 C23 C18 127.19(17)
Zn1 O5 C23 C22 132.42(17)
Zn2 O5 C23 C22 -51.9(2)
C19 C18 C23 O5 -177.60(19)
C17 C18 C23 O5 0.5(3)
C19 C18 C23 C22 1.5(3)
C17 C18 C23 C22 179.60(19)
C21 C22 C23 O5 177.96(19)
C25 C22 C23 O5 1.5(3)
C21 C22 C23 C18 -1.1(3)
C25 C22 C23 C18 -177.53(19)
C32 N4 C25 C22 178.74(18)
C26 N4 C25 C22 55.3(2)
Zn2 N4 C25 C22 -66.16(19)
C21 C22 C25 N4 -113.4(2)
C23 C22 C25 N4 62.9(3)
C32 N4 C26 C27 146.76(18)
C25 N4 C26 C27 -90.0(2)
Zn2 N4 C26 C27 32.1(2)
C31 N5 C27 C28 1.7(3)
Zn2 N5 C27 C28 -152.42(17)
C31 N5 C27 C26 -176.30(18)
Zn2 N5 C27 C26 29.6(2)
N4 C26 C27 N5 -42.4(2)
N4 C26 C27 C28 139.6(2)
N5 C27 C28 C29 -0.9(3)
C26 C27 C28 C29 177.0(2)
C27 C28 C29 C30 -0.8(3)
C28 C29 C30 C31 1.6(3)
C27 N5 C31 C30 -0.8(3)
Zn2 N5 C31 C30 150.72(18)
C29 C30 C31 N5 -0.8(3)
C26 N4 C32 C33 -73.5(2)
C25 N4 C32 C33 162.73(18)
Zn2 N4 C32 C33 44.1(2)
C37 N6 C33 C34 1.8(4)
Zn2 N6 C33 C34 -177.2(2)
C37 N6 C33 C32 -175.7(2)
Zn2 N6 C33 C32 5.3(3)
N4 C32 C33 N6 -35.2(3)
N4 C32 C33 C34 147.3(2)
N6 C33 C34 C35 -2.3(4)
C32 C33 C34 C35 175.1(3)
C33 C34 C35 C36 1.1(5)
C34 C35 C36 C37 0.3(5)
C33 N6 C37 C36 -0.3(4)
Zn2 N6 C37 C36 178.6(2)
C35 C36 C37 N6 -0.8(5)
O7 S1 C38 F2 -177.03(17)
O8 S1 C38 F2 62.1(2)
O6 S1 C38 F2 -57.27(19)
O7 S1 C38 F1 -57.0(2)
O8 S1 C38 F1 -177.86(18)
O6 S1 C38 F1 62.7(2)
O7 S1 C38 F3 63.54(19)
O8 S1 C38 F3 -57.30(18)
O6 S1 C38 F3 -176.70(16)
